data_4504392
loop_
_publ_author_name
'Cordes, David, B.'
'Rogers, Robin D.'

_publ_section_title
;
 Enantiomorphic Helical Coordination Polymers of
 {[M(pyrimidine)(OH2)4][SiF6]&#x00B7;H2O}\\infty (M = Co2+, Cu2+, Zn2+)
;
_journal_issue 10
_journal_name_full 'Crystal Growth &amp; Design'
_journal_page_first 1943
_journal_paper_doi 10.1021/cg070462p
_journal_volume 7
_journal_year 2007
_chemical_formula_moiety 'C4 H4 Co N2 O4, Si F6, O'
_chemical_formula_sum 'C4 H4 Co F6 N2 O5 Si'
_chemical_formula_weight 361.11
_chemical_name_common 'Co-pyrimidine helix'
_chemical_name_systematic
; 
 ? 
;
_space_group_IT_number 96
_symmetry_cell_setting tetragonal
_symmetry_space_group_name_Hall 'P 4nw 2abw'
_symmetry_space_group_name_H-M 'P 43 21 2'
_atom_sites_solution_hydrogens geom
_atom_sites_solution_primary direct
_atom_sites_solution_secondary difmap
_audit_creation_method SHELXL-97
_cell_angle_alpha 90.00
_cell_angle_beta 90.00
_cell_angle_gamma 90.00
_cell_formula_units_Z 8
_cell_length_a 11.0983(7)
_cell_length_b 11.0983(7)
_cell_length_c 19.6865(19)
_cell_measurement_reflns_used 2554
_cell_measurement_temperature 173(2)
_cell_volume 2424.8(3)
_computing_cell_refinement 'Siemens XSCANS'
_computing_data_collection 'Siemens XSCANS'
_computing_data_reduction 'Siemens SHELXTL'
_computing_molecular_graphics 'Siemens SHELXTL'
_computing_publication_material 'Siemens SHELXTL'
_computing_structure_refinement 'SHELXL-97 (Sheldrick, 1997)'
_computing_structure_solution 'SHELXS-97 (Sheldrick, 1990)'
_diffrn_ambient_temperature 173(2)
_diffrn_measured_fraction_theta_full 0.998
_diffrn_measured_fraction_theta_max 0.998
_diffrn_measurement_device_type 'CCD area detector'
_diffrn_measurement_method '\w scans'
_diffrn_radiation_monochromator graphite
_diffrn_radiation_source 'fine-focus sealed tube'
_diffrn_radiation_type MoK\a
_diffrn_radiation_wavelength 0.71073
_diffrn_reflns_av_R_equivalents 0.1337
_diffrn_reflns_av_sigmaI/netI 0.0848
_diffrn_reflns_limit_h_max 9
_diffrn_reflns_limit_h_min -12
_diffrn_reflns_limit_k_max 12
_diffrn_reflns_limit_k_min -11
_diffrn_reflns_limit_l_max 21
_diffrn_reflns_limit_l_min -21
_diffrn_reflns_number 10807
_diffrn_reflns_theta_full 23.33
_diffrn_reflns_theta_max 23.33
_diffrn_reflns_theta_min 2.11
_exptl_absorpt_coefficient_mu 1.610
_exptl_absorpt_correction_T_max 0.87885
_exptl_absorpt_correction_T_min 0.57567
_exptl_absorpt_correction_type multi-scan
_exptl_absorpt_process_details '(SADABS; Sheldrick, 2002)'
_exptl_crystal_colour yellow-orange
_exptl_crystal_density_diffrn 1.978
_exptl_crystal_density_method 'not measured'
_exptl_crystal_description fragment
_exptl_crystal_F_000 1416
_exptl_crystal_size_max 0.12
_exptl_crystal_size_mid 0.10
_exptl_crystal_size_min 0.08
_refine_diff_density_max 1.466
_refine_diff_density_min -0.711
_refine_diff_density_rms 0.166
_refine_ls_abs_structure_details 'Flack H D (1983), Acta Cryst. A39, 876-881'
_refine_ls_abs_structure_Flack 0.07(8)
_refine_ls_extinction_coef 0.0086(19)
_refine_ls_extinction_expression Fc^*^=kFc[1+0.001xFc^2^\l^3^/sin(2\q)]^-1/4^
_refine_ls_extinction_method SHELXL
_refine_ls_goodness_of_fit_ref 1.117
_refine_ls_hydrogen_treatment constr
_refine_ls_matrix_type full
_refine_ls_number_parameters 192
_refine_ls_number_reflns 1761
_refine_ls_number_restraints 30
_refine_ls_restrained_S_all 1.115
_refine_ls_R_factor_all 0.1107
_refine_ls_R_factor_gt 0.0854
_refine_ls_shift/su_max 0.000
_refine_ls_shift/su_mean 0.000
_refine_ls_structure_factor_coef Fsqd
_refine_ls_weighting_details '0.1155, 12.1904'
_refine_ls_weighting_scheme calc
_refine_ls_wR_factor_gt 0.2103
_refine_ls_wR_factor_ref 0.2233
_reflns_number_gt 1335
_reflns_number_total 1761
_reflns_threshold_expression >2sigma(I)
_cod_data_source_file cg070462p-file003.cif
_cod_data_source_block kms63
_cod_depositor_comments
;
The following automatic conversions were performed:

'_symmetry_cell_setting' value 'Tetragonal' changed to 'tetragonal'
according to /home/saulius/struct/CIF-dictionaries/cif_core.dic
dictionary named 'cif_core.dic' version 2.4.1 from 2010-06-29.

Automatic conversion script
Id: cif_fix_values 1715 2011-07-08 13:25:40Z adriana 
;
_cod_database_code 4504392

loop_
_symmetry_equiv_pos_as_xyz
'x, y, z'
'-x, -y, z+1/2'
'-y+1/2, x+1/2, z+3/4'
'y+1/2, -x+1/2, z+1/4'
'-x+1/2, y+1/2, -z+3/4'
'x+1/2, -y+1/2, -z+1/4'
'y, x, -z'
'-y, -x, -z+1/2'

loop_
_atom_site_label
_atom_site_type_symbol
_atom_site_fract_x
_atom_site_fract_y
_atom_site_fract_z
_atom_site_U_iso_or_equiv
_atom_site_adp_type
_atom_site_occupancy
_atom_site_symmetry_multiplicity
_atom_site_calc_flag
_atom_site_refinement_flags
_atom_site_disorder_assembly
_atom_site_disorder_group
Co Co 0.65173(17) -0.84715(19) 0.00989(7) 0.0259(6) Uani 1 1 d . . .
Si1 Si 0.7062(4) -0.2938(4) 0.0000 0.0457(19) Uani 1 2 d S . .
O1 O 0.5354(9) -0.9940(9) -0.0026(4) 0.038(3) Uani 1 1 d . . .
O2 O 0.7735(9) -0.7029(9) 0.0250(5) 0.043(3) Uani 1 1 d . . .
O3 O 0.5375(9) -0.7767(10) 0.0823(4) 0.039(3) Uani 1 1 d . . .
O4 O 0.7628(8) -0.9286(8) -0.0632(4) 0.023(2) Uani 1 1 d . . .
N1 N 0.5582(11) -0.7463(10) -0.0659(5) 0.028(3) Uani 1 1 d . . .
N2 N 0.4443(11) -0.7461(12) -0.1684(5) 0.032(3) Uani 1 1 d . . .
C1 C 0.5568(12) -0.6264(13) -0.0652(6) 0.031(4) Uani 1 1 d U . .
H1 H 0.5934 -0.5849 -0.0283 0.037 Uiso 1 1 calc R . .
C2 C 0.5032(13) -0.5605(13) -0.1167(6) 0.028(3) Uani 1 1 d . . .
H2 H 0.5052 -0.4749 -0.1175 0.034 Uiso 1 1 calc R . .
C3 C 0.4463(13) -0.6271(13) -0.1673(6) 0.034(4) Uani 1 1 d . . .
H3 H 0.4068 -0.5848 -0.2029 0.041 Uiso 1 1 calc R . .
C4 C 0.4994(11) -0.8023(14) -0.1166(6) 0.026(3) Uani 1 1 d U . .
H4 H 0.4965 -0.8879 -0.1156 0.032 Uiso 1 1 calc R . .
Si2 Si 0.2020(4) -0.7980(4) 0.0000 0.0279(14) Uani 1 2 d S . .
F4 F 0.1023(7) -0.7022(8) 0.0361(3) 0.041(2) Uani 1 1 d . A .
F5 F 0.2943(18) -0.7819(18) 0.0700(8) 0.042(4) Uani 0.50 1 d PU A 1
F6 F 0.1377(17) -0.9208(18) 0.0382(9) 0.043(5) Uani 0.50 1 d P A 1
F5' F 0.3231(17) -0.7273(19) 0.0367(9) 0.053(5) Uani 0.50 1 d PU A 2
F6' F 0.1808(19) -0.8875(18) 0.0651(9) 0.041(5) Uani 0.50 1 d PU A 2
F1 F 0.7336(9) -0.1714(8) -0.0472(4) 0.055(3) Uani 1 1 d . . .
F2 F 0.5832(10) -0.3222(10) -0.0473(4) 0.074(4) Uani 1 1 d . . .
F3 F 0.7929(10) -0.3799(9) -0.0530(4) 0.064(3) Uani 1 1 d . . .
O5 O 0.9295(10) -0.6693(11) -0.0794(5) 0.053(3) Uani 1 1 d . . .

loop_
_atom_site_aniso_label
_atom_site_aniso_U_11
_atom_site_aniso_U_22
_atom_site_aniso_U_33
_atom_site_aniso_U_23
_atom_site_aniso_U_13
_atom_site_aniso_U_12
Co 0.0298(11) 0.0457(13) 0.0021(8) 0.0002(8) -0.0013(8) -0.0019(9)
Si1 0.063(3) 0.063(3) 0.010(3) -0.011(2) 0.011(2) -0.036(4)
O1 0.052(7) 0.049(7) 0.013(4) -0.006(4) 0.006(4) -0.018(5)
O2 0.051(7) 0.037(6) 0.042(6) -0.002(5) -0.013(5) -0.013(5)
O3 0.047(7) 0.063(8) 0.007(4) -0.011(5) 0.001(4) 0.006(6)
O4 0.029(6) 0.036(6) 0.005(4) -0.003(4) 0.009(4) -0.001(4)
N1 0.052(8) 0.019(7) 0.012(5) -0.010(5) -0.006(6) -0.006(5)
N2 0.047(8) 0.045(9) 0.004(5) 0.000(5) 0.006(5) 0.003(6)
C1 0.039(8) 0.045(10) 0.009(6) -0.010(6) -0.011(6) 0.003(6)
C2 0.042(9) 0.030(8) 0.014(7) 0.008(6) 0.005(7) -0.011(7)
C3 0.051(10) 0.035(11) 0.017(7) 0.001(7) 0.008(7) 0.007(7)
C4 0.034(8) 0.034(8) 0.010(6) -0.002(6) 0.012(6) 0.018(7)
Si2 0.038(2) 0.038(2) 0.008(3) -0.0041(16) 0.0041(16) 0.005(3)
F4 0.039(5) 0.073(6) 0.012(4) -0.016(4) -0.001(4) 0.014(4)
F5 0.052(8) 0.056(9) 0.017(7) -0.002(7) -0.008(7) 0.004(7)
F6 0.040(13) 0.061(13) 0.029(10) -0.011(10) 0.012(9) -0.014(10)
F5' 0.045(12) 0.089(15) 0.025(10) -0.005(11) -0.013(9) 0.015(11)
F6' 0.056(10) 0.045(9) 0.023(8) 0.009(7) 0.022(7) 0.003(7)
F1 0.083(7) 0.054(6) 0.029(4) 0.002(4) 0.024(5) -0.007(5)
F2 0.106(8) 0.107(9) 0.008(4) -0.006(5) -0.013(5) -0.060(7)
F3 0.105(8) 0.067(7) 0.020(4) -0.018(4) 0.023(5) -0.036(6)
O5 0.052(7) 0.070(9) 0.036(6) 0.001(6) -0.006(5) -0.003(6)

loop_
_atom_type_symbol
_atom_type_description
_atom_type_scat_dispersion_real
_atom_type_scat_dispersion_imag
_atom_type_scat_source
C C 0.0033 0.0016 'International Tables Vol C Tables 4.2.6.8 and 6.1.1.4'
H H 0.0000 0.0000 'International Tables Vol C Tables 4.2.6.8 and 6.1.1.4'
N N 0.0061 0.0033 'International Tables Vol C Tables 4.2.6.8 and 6.1.1.4'
F F 0.0171 0.0103 'International Tables Vol C Tables 4.2.6.8 and 6.1.1.4'
O O 0.0106 0.0060 'International Tables Vol C Tables 4.2.6.8 and 6.1.1.4'
Si Si 0.0817 0.0704 'International Tables Vol C Tables 4.2.6.8 and 6.1.1.4'
Co Co 0.3494 0.9721 'International Tables Vol C Tables 4.2.6.8 and 6.1.1.4'

loop_
_geom_angle_atom_site_label_1
_geom_angle_atom_site_label_2
_geom_angle_atom_site_label_3
_geom_angle
_geom_angle_site_symmetry_1
_geom_angle_site_symmetry_3
O3 Co O1 89.9(4) . .
O3 Co O4 176.7(4) . .
O1 Co O4 86.9(4) . .
O3 Co N2 93.6(4) . 4_645
O1 Co N2 90.7(4) . 4_645
O4 Co N2 85.6(4) . 4_645
O3 Co O2 90.5(4) . .
O1 Co O2 177.8(4) . .
O4 Co O2 92.7(4) . .
N2 Co O2 87.1(4) 4_645 .
O3 Co N1 89.2(4) . .
O1 Co N1 91.5(4) . .
O4 Co N1 91.8(4) . .
N2 Co N1 176.5(5) 4_645 .
O2 Co N1 90.7(4) . .
F1 Si1 F1 90.8(7) . 7_645
F1 Si1 F2 89.6(5) . .
F1 Si1 F2 179.6(6) 7_645 .
F1 Si1 F2 179.6(6) . 7_645
F1 Si1 F2 89.6(5) 7_645 7_645
F2 Si1 F2 90.1(7) . 7_645
F1 Si1 F3 89.1(5) . 7_645
F1 Si1 F3 90.7(4) 7_645 7_645
F2 Si1 F3 89.4(5) . 7_645
F2 Si1 F3 90.8(5) 7_645 7_645
F1 Si1 F3 90.7(4) . .
F1 Si1 F3 89.1(5) 7_645 .
F2 Si1 F3 90.8(5) . .
F2 Si1 F3 89.4(5) 7_645 .
F3 Si1 F3 179.7(8) 7_645 .
C1 N1 C4 117.7(11) . .
C1 N1 Co 121.5(8) . .
C4 N1 Co 120.8(9) . .
C3 N2 C4 116.4(12) . .
C3 N2 Co 123.9(10) . 3_434
C4 N2 Co 119.5(11) . 3_434
N1 C1 C2 121.7(12) . .
C1 C2 C3 116.1(13) . .
N2 C3 C2 123.4(13) . .
N2 C4 N1 124.8(14) . .
F6' Si2 F6' 116.0(16) . 7_645
F6' Si2 F4 91.3(7) . 7_645
F6' Si2 F4 87.6(7) 7_645 7_645
F6' Si2 F4 87.6(7) . .
F6' Si2 F4 91.3(7) 7_645 .
F4 Si2 F4 177.9(7) 7_645 .
F6' Si2 F6 27.7(7) . .
F6' Si2 F6 88.6(12) 7_645 .
F4 Si2 F6 85.7(7) 7_645 .
F4 Si2 F6 92.5(7) . .
F6' Si2 F6 88.6(12) . 7_645
F6' Si2 F6 27.7(7) 7_645 7_645
F4 Si2 F6 92.5(7) 7_645 7_645
F4 Si2 F6 85.7(7) . 7_645
F6 Si2 F6 61.9(13) . 7_645
F6' Si2 F5' 93.5(10) . .
F6' Si2 F5' 150.4(11) 7_645 .
F4 Si2 F5' 89.1(7) 7_645 .
F4 Si2 F5' 92.8(7) . .
F6 Si2 F5' 120.4(9) . .
F6 Si2 F5' 177.3(10) 7_645 .
F6' Si2 F5' 150.4(11) . 7_645
F6' Si2 F5' 93.5(10) 7_645 7_645
F4 Si2 F5' 92.8(7) 7_645 7_645
F4 Si2 F5' 89.1(7) . 7_645
F6 Si2 F5' 177.3(10) . 7_645
F6 Si2 F5' 120.4(9) 7_645 7_645
F5' Si2 F5' 57.3(14) . 7_645
F6' Si2 F5 177.4(12) . 7_645
F6' Si2 F5 61.5(10) 7_645 7_645
F4 Si2 F5 89.3(6) 7_645 7_645
F4 Si2 F5 91.8(7) . 7_645
F6 Si2 F5 150.0(10) . 7_645
F6 Si2 F5 88.8(9) 7_645 7_645
F5' Si2 F5 89.1(12) . 7_645
F5' Si2 F5 32.0(8) 7_645 7_645
F6' Si2 F5 61.5(10) . .
F6' Si2 F5 177.4(12) 7_645 .
F4 Si2 F5 91.8(7) 7_645 .
F4 Si2 F5 89.3(6) . .
F6 Si2 F5 88.8(9) . .
F6 Si2 F5 150.0(10) 7_645 .
F5' Si2 F5 32.0(8) . .
F5' Si2 F5 89.1(12) 7_645 .
F5 Si2 F5 121.0(15) 7_645 .
Si2 F6 F6 59.1(7) . 7_645
F5' F5' Si2 61.3(7) 7_645 .

loop_
_geom_bond_atom_site_label_1
_geom_bond_atom_site_label_2
_geom_bond_distance
_geom_bond_site_symmetry_2
Co O3 2.062(9) .
Co O1 2.094(9) .
Co O4 2.099(8) .
Co N2 2.107(11) 4_645
Co O2 2.116(9) .
Co N1 2.134(11) .
Si1 F1 1.673(9) .
Si1 F1 1.673(9) 7_645
Si1 F2 1.682(10) .
Si1 F2 1.682(10) 7_645
Si1 F3 1.711(9) 7_645
Si1 F3 1.712(9) .
N1 C1 1.331(19) .
N1 C4 1.345(17) .
N2 C3 1.322(19) .
N2 C4 1.343(17) .
N2 Co 2.107(11) 3_434
C1 C2 1.386(18) .
C2 C3 1.392(19) .
Si2 F6' 1.638(17) .
Si2 F6' 1.638(17) 7_645
Si2 F4 1.691(7) 7_645
Si2 F4 1.691(7) .
Si2 F6 1.712(19) .
Si2 F6 1.712(19) 7_645
Si2 F5' 1.72(2) .
Si2 F5' 1.72(2) 7_645
Si2 F5 1.726(17) 7_645
Si2 F5 1.726(17) .
F6 F6 1.76(4) 7_645
F5' F5' 1.65(3) 7_645

loop_
_geom_hbond_atom_site_label_D
_geom_hbond_atom_site_label_H
_geom_hbond_atom_site_label_A
_geom_hbond_distance_DH
_geom_hbond_distance_HA
_geom_hbond_distance_DA
_geom_hbond_angle_DHA
_geom_hbond_site_symmetry_A
C2 H2 F2 0.95 2.35 3.107(17) 136.0 .
C2 H2 F6 0.95 2.43 3.03(2) 121.2 3_444
C3 H3 F6 0.95 2.48 3.08(2) 121.0 3_444
C3 H3 F6 0.95 2.52 3.43(2) 159.5 5_554
C2 H2 F6' 0.95 2.54 3.26(2) 132.6 3_444
C1 H1 F2 0.95 2.56 3.481(16) 162.1 7_645
